data_4316239
loop_
_publ_author_name
'Eun-Ju Kang'
'So Young Lee'
'Hayan Lee'
'Shim Sung Lee'

_publ_contact_author_address
;
Department of Chemistry and Research Institute of Natural Science, 
Gyeongsang National University, Jinju 660-701, South Korea
;
_publ_contact_author_email sslee@gnu.ac.kr
_publ_contact_author_fax +82-55-753-7614
_publ_contact_author_name 'Shim Sung Lee'
_publ_contact_author_phone +82-55-751-6021
_publ_section_title
;
 Sulfur-Containing Mixed-Donor Tribenzo-Macrocycles and Their Endo- and
 Exocyclic Supramolecular Silver(I) and Copper(I) Complexes
;
_journal_name_full 'Inorganic Chemistry'
_journal_page_first 7510
_journal_page_last 7520
_journal_paper_doi 10.1021/ic1007473
_journal_volume 49
_journal_year 2010
_chemical_formula_sum 'C26 H27 Ag Cl O7 S2'
_chemical_formula_weight 658.92
_chemical_name_systematic
; 
 ? 
;
_space_group_IT_number 14
_symmetry_cell_setting monoclinic
_symmetry_space_group_name_Hall '-P 2ybc'
_symmetry_space_group_name_H-M 'P 1 21/c 1'
_atom_sites_solution_hydrogens geom
_atom_sites_solution_primary direct
_atom_sites_solution_secondary difmap
_audit_creation_method SHELXTL
_cell_angle_alpha 90.00
_cell_angle_beta 95.371(6)
_cell_angle_gamma 90.00
_cell_formula_units_Z 4
_cell_length_a 9.0357(11)
_cell_length_b 16.609(2)
_cell_length_c 17.374(2)
_cell_measurement_reflns_used 9843
_cell_measurement_temperature 296(2)
_cell_measurement_theta_max 27.64
_cell_measurement_theta_min 2.26
_cell_volume 2595.9(5)
_computing_cell_refinement 'Bruker SAINT'
_computing_data_collection 'Bruker APEX2'
_computing_data_reduction 'Bruker SAINT'
_computing_molecular_graphics 'Bruker SHELXTL'
_computing_publication_material 'Bruker SHELXTL'
_computing_structure_refinement 'Bruker SHELXTL'
_computing_structure_solution 'Bruker SHELXTL'
_diffrn_ambient_temperature 296(2)
_diffrn_measured_fraction_theta_full 0.987
_diffrn_measured_fraction_theta_max 0.987
_diffrn_measurement_device_type 'Bruker APEX-II CCD'
_diffrn_measurement_method 'phi and omega scans'
_diffrn_radiation_monochromator HELIOS
_diffrn_radiation_source 'Rotating Anode'
_diffrn_radiation_type MoK\a
_diffrn_radiation_wavelength 0.71073
_diffrn_reflns_av_R_equivalents 0.0529
_diffrn_reflns_av_sigmaI/netI 0.0321
_diffrn_reflns_limit_h_max 11
_diffrn_reflns_limit_h_min -11
_diffrn_reflns_limit_k_max 21
_diffrn_reflns_limit_k_min -21
_diffrn_reflns_limit_l_max 22
_diffrn_reflns_limit_l_min -22
_diffrn_reflns_number 42639
_diffrn_reflns_theta_full 27.74
_diffrn_reflns_theta_max 27.74
_diffrn_reflns_theta_min 1.70
_exptl_absorpt_coefficient_mu 1.086
_exptl_absorpt_correction_type none
_exptl_crystal_colour colourless
_exptl_crystal_density_diffrn 1.686
_exptl_crystal_density_method 'not measured'
_exptl_crystal_description block
_exptl_crystal_F_000 1340
_exptl_crystal_size_max 0.13
_exptl_crystal_size_mid 0.06
_exptl_crystal_size_min 0.02
_refine_diff_density_max 1.414
_refine_diff_density_min -0.796
_refine_diff_density_rms 0.088
_refine_ls_extinction_method none
_refine_ls_goodness_of_fit_ref 1.055
_refine_ls_hydrogen_treatment constr
_refine_ls_matrix_type full
_refine_ls_number_parameters 334
_refine_ls_number_reflns 6028
_refine_ls_number_restraints 0
_refine_ls_restrained_S_all 1.055
_refine_ls_R_factor_all 0.0422
_refine_ls_R_factor_gt 0.0364
_refine_ls_shift/su_max 0.001
_refine_ls_shift/su_mean 0.000
_refine_ls_structure_factor_coef Fsqd
_refine_ls_weighting_details 'calc w=1/[\s^2^(Fo^2^)+(0.0385P)^2^+4.5043P] where P=(Fo^2^+2Fc^2^)/3'
_refine_ls_weighting_scheme calc
_refine_ls_wR_factor_gt 0.0933
_refine_ls_wR_factor_ref 0.0971
_reflns_number_gt 5262
_reflns_number_total 6028
_reflns_threshold_expression >2sigma(I)
_cod_data_source_file ic1007473_si_002_04.cif
_cod_data_source_block complex1
_cod_depositor_comments
;
The following automatic conversions were performed:

'_symmetry_cell_setting' value 'Monoclinic' changed to 'monoclinic'
according to the built-in table from CIF Core dictionary named
'cif_core.dic' version 2.4.1 from 2010-06-29.

Automatic conversion script
Id: cif_fix_values 1646 2011-03-28 12:23:43Z adriana 
;
_cod_original_cell_volume 2595.9(6)
_cod_original_sg_symbol_H-M 'P 1 21/c 1 '
_cod_database_code 4316239

loop_
_symmetry_equiv_pos_as_xyz
'x, y, z'
'-x, y+1/2, -z+1/2'
'-x, -y, -z'
'x, -y-1/2, z-1/2'

loop_
_atom_site_label
_atom_site_type_symbol
_atom_site_fract_x
_atom_site_fract_y
_atom_site_fract_z
_atom_site_U_iso_or_equiv
_atom_site_adp_type
_atom_site_occupancy
_atom_site_symmetry_multiplicity
_atom_site_calc_flag
_atom_site_refinement_flags
_atom_site_disorder_assembly
_atom_site_disorder_group
Ag1 Ag 0.64541(3) 0.875420(14) 0.310207(12) 0.03101(8) Uani 1 1 d . . .
Cl1 Cl 0.29167(8) 0.96378(5) 0.32602(4) 0.03180(16) Uani 1 1 d . . .
S2 S 0.71974(9) 0.98862(5) 0.22847(4) 0.03272(17) Uani 1 1 d . . .
S1 S 0.53166(9) 0.74368(5) 0.27061(4) 0.03307(17) Uani 1 1 d . . .
O3 O 0.7244(3) 0.92353(12) -0.00202(12) 0.0329(5) Uani 1 1 d . . .
O1 O 0.4646(2) 0.68516(12) 0.06571(11) 0.0306(4) Uani 1 1 d . . .
O2 O 0.8398(2) 0.81132(15) 0.21749(12) 0.0372(5) Uani 1 1 d . . .
O4 O 0.4452(3) 0.97495(17) 0.35458(16) 0.0503(6) Uani 1 1 d . . .
O5 O 0.2043(3) 1.0105(2) 0.37309(19) 0.0697(9) Uani 1 1 d . . .
O6 O 0.2525(4) 0.88088(16) 0.33288(17) 0.0569(7) Uani 1 1 d . . .
O7 O 0.2694(4) 0.9879(2) 0.24715(16) 0.0684(9) Uani 1 1 d . . .
C1 C 0.6554(3) 0.76293(17) -0.03149(15) 0.0250(5) Uani 1 1 d . . .
H1A H 0.5794 0.7951 -0.0160 0.030 Uiso 1 1 calc R . .
C2 C 0.6439(3) 0.67986(17) -0.02604(15) 0.0257(5) Uani 1 1 d . . .
C3 C 0.7591(3) 0.63179(17) -0.04937(16) 0.0287(6) Uani 1 1 d . . .
H3A H 0.7544 0.5761 -0.0447 0.034 Uiso 1 1 calc R . .
C4 C 0.8807(3) 0.66749(19) -0.07955(17) 0.0325(6) Uani 1 1 d . . .
H4B H 0.9557 0.6355 -0.0964 0.039 Uiso 1 1 calc R . .
C5 C 0.8900(3) 0.75041(19) -0.08451(17) 0.0316(6) Uani 1 1 d . . .
H5B H 0.9715 0.7739 -0.1046 0.038 Uiso 1 1 calc R . .
C6 C 0.7782(3) 0.79892(17) -0.05965(15) 0.0263(6) Uani 1 1 d . . .
C7 C 0.7900(4) 0.88896(18) -0.06582(17) 0.0305(6) Uani 1 1 d . . .
H7B H 0.8934 0.9049 -0.0647 0.037 Uiso 1 1 calc R . .
H7C H 0.7384 0.9074 -0.1141 0.037 Uiso 1 1 calc R . .
C8 C 0.7335(3) 1.00541(17) 0.00829(16) 0.0265(6) Uani 1 1 d . . .
C9 C 0.7924(3) 1.05763(18) -0.04356(17) 0.0305(6) Uani 1 1 d . . .
H9A H 0.8279 1.0377 -0.0884 0.037 Uiso 1 1 calc R . .
C10 C 0.7979(4) 1.13954(18) -0.02798(18) 0.0334(7) Uani 1 1 d . . .
H10A H 0.8382 1.1744 -0.0623 0.040 Uiso 1 1 calc R . .
C11 C 0.7440(3) 1.16991(18) 0.03792(19) 0.0345(7) Uani 1 1 d . . .
H11A H 0.7471 1.2249 0.0478 0.041 Uiso 1 1 calc R . .
C12 C 0.6853(3) 1.11737(17) 0.08931(18) 0.0308(6) Uani 1 1 d . . .
H12A H 0.6496 1.1378 0.1339 0.037 Uiso 1 1 calc R . .
C13 C 0.6786(3) 1.03504(17) 0.07561(16) 0.0257(5) Uani 1 1 d . . .
C14 C 0.6170(3) 0.97960(17) 0.13376(16) 0.0275(6) Uani 1 1 d . . .
H14A H 0.6221 0.9244 0.1159 0.033 Uiso 1 1 calc R . .
H14B H 0.5133 0.9926 0.1378 0.033 Uiso 1 1 calc R . .
C15 C 0.9017(4) 0.9538(2) 0.2108(2) 0.0425(8) Uani 1 1 d . . .
H15A H 0.9864 0.9846 0.2237 0.051 Uiso 1 1 calc R . .
C16 C 0.9098(4) 0.8725(2) 0.1743(2) 0.0437(8) Uani 1 1 d . . .
H16A H 0.8613 0.8745 0.1221 0.052 Uiso 1 1 calc R . .
H16B H 1.0131 0.8583 0.1710 0.052 Uiso 1 1 calc R . .
C17 C 0.7582(4) 0.7540(2) 0.17013(18) 0.0386(7) Uani 1 1 d . . .
H17A H 0.8253 0.7238 0.1406 0.046 Uiso 1 1 calc R . .
H17B H 0.6868 0.7815 0.1341 0.046 Uiso 1 1 calc R . .
C18 C 0.6786(4) 0.69764(19) 0.21973(19) 0.0399(8) Uani 1 1 d . . .
H18A H 0.7510 0.6737 0.2577 0.048 Uiso 1 1 calc R . .
H18B H 0.6353 0.6545 0.1874 0.048 Uiso 1 1 calc R . .
C19 C 0.3950(3) 0.77408(17) 0.19159(16) 0.0291(6) Uani 1 1 d . . .
H19A H 0.3322 0.8158 0.2101 0.035 Uiso 1 1 calc R . .
H19B H 0.4470 0.7970 0.1504 0.035 Uiso 1 1 calc R . .
C20 C 0.2982(3) 0.70613(17) 0.15917(16) 0.0261(5) Uani 1 1 d . . .
C21 C 0.1677(3) 0.68714(18) 0.19127(18) 0.0312(6) Uani 1 1 d . . .
H21A H 0.1418 0.7158 0.2340 0.037 Uiso 1 1 calc R . .
C22 C 0.0749(3) 0.62597(19) 0.1605(2) 0.0346(7) Uani 1 1 d . . .
H22A H -0.0112 0.6130 0.1832 0.042 Uiso 1 1 calc R . .
C23 C 0.1118(3) 0.58479(19) 0.0961(2) 0.0353(7) Uani 1 1 d . . .
H23A H 0.0489 0.5447 0.0748 0.042 Uiso 1 1 calc R . .
C24 C 0.2418(3) 0.60239(18) 0.06261(18) 0.0324(6) Uani 1 1 d . . .
H24A H 0.2660 0.5742 0.0193 0.039 Uiso 1 1 calc R . .
C25 C 0.3350(3) 0.66238(17) 0.09448(16) 0.0268(6) Uani 1 1 d . . .
C26 C 0.5088(4) 0.64053(18) 0.00093(18) 0.0317(6) Uani 1 1 d . . .
H26A H 0.4289 0.6402 -0.0405 0.038 Uiso 1 1 calc R . .
H26B H 0.5311 0.5853 0.0160 0.038 Uiso 1 1 calc R . .

loop_
_atom_site_aniso_label
_atom_site_aniso_U_11
_atom_site_aniso_U_22
_atom_site_aniso_U_33
_atom_site_aniso_U_23
_atom_site_aniso_U_13
_atom_site_aniso_U_12
Ag1 0.03803(14) 0.03053(13) 0.02492(12) 0.00213(8) 0.00536(9) -0.00351(9)
Cl1 0.0295(3) 0.0362(4) 0.0298(3) -0.0003(3) 0.0033(3) 0.0078(3)
S2 0.0404(4) 0.0312(4) 0.0264(3) 0.0015(3) 0.0027(3) -0.0069(3)
S1 0.0454(4) 0.0305(4) 0.0227(3) 0.0041(3) 0.0002(3) -0.0085(3)
O3 0.0511(13) 0.0234(10) 0.0264(10) -0.0032(8) 0.0153(9) -0.0067(9)
O1 0.0360(11) 0.0296(10) 0.0275(10) -0.0068(8) 0.0104(8) -0.0101(9)
O2 0.0376(12) 0.0459(13) 0.0285(11) 0.0050(10) 0.0053(9) 0.0061(10)
O4 0.0309(12) 0.0569(16) 0.0624(17) -0.0023(13) -0.0002(11) 0.0029(11)
O5 0.0617(18) 0.077(2) 0.074(2) -0.0116(17) 0.0244(16) 0.0333(16)
O6 0.0698(19) 0.0450(16) 0.0562(17) -0.0019(12) 0.0082(14) -0.0093(13)
O7 0.080(2) 0.087(2) 0.0350(14) 0.0181(15) -0.0103(14) -0.0163(18)
C1 0.0285(13) 0.0255(14) 0.0211(12) -0.0047(10) 0.0023(10) -0.0001(10)
C2 0.0316(14) 0.0277(14) 0.0173(12) -0.0023(10) 0.0005(10) -0.0004(11)
C3 0.0394(16) 0.0243(14) 0.0215(13) -0.0024(10) -0.0013(11) 0.0048(12)
C4 0.0325(15) 0.0361(16) 0.0284(14) -0.0041(12) 0.0009(12) 0.0076(12)
C5 0.0296(14) 0.0372(16) 0.0284(14) -0.0030(12) 0.0044(11) -0.0016(12)
C6 0.0332(14) 0.0274(14) 0.0180(12) -0.0025(10) 0.0011(10) -0.0017(11)
C7 0.0402(16) 0.0297(15) 0.0227(13) -0.0019(11) 0.0093(12) -0.0031(12)
C8 0.0314(14) 0.0233(13) 0.0241(13) 0.0005(11) -0.0005(11) -0.0023(11)
C9 0.0376(15) 0.0292(15) 0.0253(13) 0.0040(11) 0.0054(11) -0.0006(12)
C10 0.0375(16) 0.0274(15) 0.0352(16) 0.0124(12) 0.0025(13) -0.0007(12)
C11 0.0376(16) 0.0214(14) 0.0439(17) 0.0042(12) 0.0005(13) 0.0040(12)
C12 0.0340(15) 0.0254(14) 0.0334(15) -0.0004(11) 0.0050(12) 0.0064(11)
C13 0.0251(13) 0.0256(14) 0.0261(13) 0.0013(11) 0.0015(10) 0.0005(10)
C14 0.0313(14) 0.0266(14) 0.0254(13) -0.0006(11) 0.0067(11) -0.0010(11)
C15 0.0285(15) 0.052(2) 0.0470(19) 0.0089(16) 0.0050(14) -0.0087(14)
C16 0.0326(16) 0.063(2) 0.0377(18) 0.0178(16) 0.0137(14) 0.0110(15)
C17 0.0393(17) 0.0489(19) 0.0276(15) -0.0023(13) 0.0032(12) 0.0181(15)
C18 0.0521(19) 0.0291(16) 0.0356(16) -0.0020(13) -0.0106(14) 0.0107(14)
C19 0.0358(15) 0.0243(14) 0.0275(14) 0.0015(11) 0.0044(11) -0.0005(11)
C20 0.0280(13) 0.0231(13) 0.0271(13) 0.0046(11) 0.0020(11) 0.0001(10)
C21 0.0303(14) 0.0287(15) 0.0353(15) 0.0056(12) 0.0065(12) 0.0052(12)
C22 0.0235(13) 0.0314(16) 0.0491(19) 0.0099(13) 0.0046(13) 0.0010(11)
C23 0.0299(15) 0.0271(15) 0.0476(18) 0.0061(13) -0.0028(13) -0.0041(12)
C24 0.0375(16) 0.0239(14) 0.0354(16) 0.0000(12) 0.0016(13) -0.0033(12)
C25 0.0290(14) 0.0220(13) 0.0292(14) 0.0055(11) 0.0020(11) -0.0025(11)
C26 0.0393(16) 0.0265(14) 0.0303(14) -0.0072(12) 0.0080(12) -0.0060(12)

loop_
_atom_type_symbol
_atom_type_description
_atom_type_scat_dispersion_real
_atom_type_scat_dispersion_imag
_atom_type_scat_source
C C 0.0033 0.0016 'International Tables Vol C Tables 4.2.6.8 and 6.1.1.4'
H H 0.0000 0.0000 'International Tables Vol C Tables 4.2.6.8 and 6.1.1.4'
O O 0.0106 0.0060 'International Tables Vol C Tables 4.2.6.8 and 6.1.1.4'
S S 0.1246 0.1234 'International Tables Vol C Tables 4.2.6.8 and 6.1.1.4'
Cl Cl 0.1484 0.1585 'International Tables Vol C Tables 4.2.6.8 and 6.1.1.4'
Ag Ag -0.8971 1.1015 'International Tables Vol C Tables 4.2.6.8 and 6.1.1.4'

loop_
_geom_angle_atom_site_label_1
_geom_angle_atom_site_label_2
_geom_angle_atom_site_label_3
_geom_angle
_geom_angle_site_symmetry_1
_geom_angle_site_symmetry_3
_geom_angle_publ_flag
S2 Ag1 S1 129.35(3) . . ?
S2 Ag1 C3 118.29(7) . 4_576 ?
S1 Ag1 C3 109.94(7) . 4_576 ?
O5 Cl1 O7 111.4(2) . . ?
O5 Cl1 O6 108.9(2) . . ?
O7 Cl1 O6 109.75(19) . . ?
O5 Cl1 O4 107.48(19) . . ?
O7 Cl1 O4 109.87(19) . . ?
O6 Cl1 O4 109.45(18) . . ?
C15 S2 C14 102.53(15) . . ?
C15 S2 Ag1 98.89(12) . . ?
C14 S2 Ag1 108.19(10) . . ?
C19 S1 C18 102.83(14) . . ?
C19 S1 Ag1 101.37(10) . . ?
C18 S1 Ag1 101.63(12) . . ?
C8 O3 C7 118.4(2) . . ?
C25 O1 C26 117.0(2) . . ?
C17 O2 C16 113.5(3) . . ?
C2 C1 C6 121.3(3) . . ?
C1 C2 C3 119.0(3) . . ?
C1 C2 C26 121.5(3) . . ?
C3 C2 C26 119.4(3) . . ?
C4 C3 C2 120.0(3) . . ?
C4 C3 Ag1 85.49(17) . 4_575 ?
C2 C3 Ag1 93.42(17) . 4_575 ?
C5 C4 C3 120.1(3) . . ?
C4 C5 C6 120.5(3) . . ?
C1 C6 C5 119.1(3) . . ?
C1 C6 C7 121.1(3) . . ?
C5 C6 C7 119.7(3) . . ?
O3 C7 C6 107.9(2) . . ?
O3 C8 C9 123.7(3) . . ?
O3 C8 C13 115.8(2) . . ?
C9 C8 C13 120.5(3) . . ?
C10 C9 C8 119.6(3) . . ?
C11 C10 C9 120.8(3) . . ?
C10 C11 C12 119.3(3) . . ?
C13 C12 C11 121.4(3) . . ?
C12 C13 C8 118.4(3) . . ?
C12 C13 C14 119.9(3) . . ?
C8 C13 C14 121.7(3) . . ?
C13 C14 S2 111.5(2) . . ?
C16 C15 S2 116.4(2) . . ?
O2 C16 C15 111.9(3) . . ?
O2 C17 C18 109.7(3) . . ?
C17 C18 S1 115.1(2) . . ?
C20 C19 S1 113.7(2) . . ?
C21 C20 C25 118.6(3) . . ?
C21 C20 C19 120.4(3) . . ?
C25 C20 C19 121.0(3) . . ?
C20 C21 C22 121.1(3) . . ?
C23 C22 C21 119.4(3) . . ?
C22 C23 C24 120.9(3) . . ?
C25 C24 C23 119.3(3) . . ?
O1 C25 C24 124.1(3) . . ?
O1 C25 C20 115.1(2) . . ?
C24 C25 C20 120.8(3) . . ?
O1 C26 C2 108.4(2) . . ?

loop_
_geom_bond_atom_site_label_1
_geom_bond_atom_site_label_2
_geom_bond_distance
_geom_bond_site_symmetry_2
_geom_bond_publ_flag
Ag1 S2 2.4861(8) . ?
Ag1 S1 2.4870(8) . ?
Ag1 C3 2.560(3) 4_576 ?
Cl1 O5 1.419(3) . ?
Cl1 O7 1.424(3) . ?
Cl1 O6 1.429(3) . ?
Cl1 O4 1.441(3) . ?
S2 C15 1.797(4) . ?
S2 C14 1.818(3) . ?
S1 C19 1.830(3) . ?
S1 C18 1.830(4) . ?
O3 C8 1.373(3) . ?
O3 C7 1.426(3) . ?
O1 C25 1.369(3) . ?
O1 C26 1.435(3) . ?
O2 C17 1.419(4) . ?
O2 C16 1.444(4) . ?
C1 C2 1.388(4) . ?
C1 C6 1.389(4) . ?
C2 C3 1.401(4) . ?
C2 C26 1.498(4) . ?
C3 C4 1.393(4) . ?
C3 Ag1 2.560(3) 4_575 ?
C4 C5 1.383(5) . ?
C5 C6 1.392(4) . ?
C6 C7 1.504(4) . ?
C8 C9 1.392(4) . ?
C8 C13 1.402(4) . ?
C9 C10 1.387(4) . ?
C10 C11 1.380(5) . ?
C11 C12 1.389(4) . ?
C12 C13 1.388(4) . ?
C13 C14 1.511(4) . ?
C15 C16 1.497(6) . ?
C17 C18 1.501(5) . ?
C19 C20 1.505(4) . ?
C20 C21 1.387(4) . ?
C20 C25 1.404(4) . ?
C21 C22 1.392(4) . ?
C22 C23 1.379(5) . ?
C23 C24 1.390(4) . ?
C24 C25 1.386(4) . ?
